data_2000538
loop_
_publ_author_name
'Preut, H.'
'Godry, B.'
'Mitchell, T. N.'

_publ_section_title
;
 Structure of [2-(chlorodimethylstannyl)ethyl]diphenylphosphine
 selenide
;
_journal_issue 10
_journal_name_full 'Acta Crystallographica Section C'
_journal_page_first 1834
_journal_page_last 1835
_journal_paper_doi 10.1107/S0108270192001793
_journal_volume 48
_journal_year 1992
_chemical_formula_sum 'C16 H20 Cl P Se Sn'
_chemical_formula_weight 476.41
_space_group_crystal_system orthorhombic
_space_group_IT_number 19
_space_group_name_Hall 'P 2ac 2ab'
_space_group_name_H-M_alt 'P 21 21 21'
_cell_angle_alpha 90
_cell_angle_beta 90
_cell_angle_gamma 90
_cell_formula_units_Z 4
_cell_length_a 10.7210(10)
_cell_length_b 10.7160(10)
_cell_length_c 16.365(2)
_cell_volume 1880.1(3)
_diffrn_radiation_type Mo
_diffrn_radiation_wavelength 0.71073
_exptl_absorpt_coefficient_mu 3.50
_exptl_crystal_density_diffrn 1.683
_exptl_crystal_F_000 928
_cod_data_source_file al0530.cif
_cod_data_source_block al0530a
_cod_depositor_comments
;
 Updating space group information and adding the symmetry operation list.

 Antanas Vaitkus,
 2018-06-18
;
_cod_original_formula_sum 'C16 H20 Cl1 P1 Se1 Sn1'
_cod_database_code 2000538

loop_
_space_group_symop_id
_space_group_symop_operation_xyz
1 x,y,z
2 -x+1/2,-y,z+1/2
3 x+1/2,-y+1/2,-z
4 -x,y+1/2,-z+1/2

loop_
_atom_site_label
_atom_site_fract_x
_atom_site_fract_y
_atom_site_fract_z
_atom_site_U_iso_or_equiv
Sn(1) .90480(6) .10277(6) .23611(4) .0501
Se(1) .76660(8) .15240(10) .07848(6) .0574
Cl(1) 1.0345(4) .0438(3) .3571(2) .0897
P(1) .9429(2) .1556(2) .01820(10) .0417
C(1) .8140(10) .2590(10) .2896(8) .0921
C(2) .8070(10) -.0690(10) .2346(8) .0911
C(3) 1.0700(8) .1271(9) .1639(5) .0483
C(4) 1.0611(7) .2114(9) .0887(5) .0460
C(12) .9532(7) .2091(5) -.1485(3) .0615
C(13) .9445(7) .2885(5) -.2158(3) .0773
C(14) .9228(7) .4156(5) -.2043(3) .0753
C(15) .9098(7) .4634(5) -.1255(3) .0738
C(16) .9184(7) .3841(5) -.0582(3) .0633
C(11) .9401(7) .2569(5) -.0697(3) .0451
C(22) .9186(5) -.1014(6) -.0019(4) .0727
C(23) .9622(5) -.2200(6) -.0221(4) .0900
C(24) 1.0815(5) -.2345(6) -.0549(4) .0752
C(25) 1.1571(5) -.1303(6) -.0674(4) .0737
C(26) 1.1135(5) -.0117(6) -.0472(4) .0577
C(21) .9943(5) .0028(6) -.0144(4) .0454
H(1a) .8410(10) .2700(10) .3450(8) ?
H(1b) .7250(10) .2480(10) .2885(8) ?
H(1c) .8360(10) .3320(10) .2583(8) ?
H(2a) .8300(10) -.1170(10) .2820(8) ?
H(2b) .8280(10) -.1160(10) .1862(8) ?
H(2c) .7190(10) -.0540(10) .2355(8) ?
H(3a) 1.1340(8) .1604(9) .1987(5) ?
H(3b) 1.0974(8) .0467(9) .1454(5) ?
H(4a) 1.1399(7) .2181(9) .0610(5) ?
H(4b) 1.0378(7) .2933(9) .1069(5) ?
H(12) .9681(7) .1217(5) -.1564(3) ?
H(13) .9534(7) .2556(5) -.2701(3) ?
H(14) .9168(7) .4702(5) -.2507(3) ?
H(15) .8948(7) .5509(5) -.1176(3) ?
H(16) .9094(7) .4170(5) -.0039(3) ?
H(22) .8366(5) -.0914(6) .0207(4) ?
H(23) .9102(5) -.2917(6) -.0135(4) ?
H(24) 1.1115(5) -.3161(6) -.0689(4) ?
H(25) 1.2392(5) -.1403(6) -.0900(4) ?
H(26) 1.1656(5) .0600(6) -.0558(4) ?

loop_
_geom_angle_atom_site_label_1
_geom_angle_atom_site_label_2
_geom_angle_atom_site_label_3
_geom_angle
C(2) Sn(1) C(3) 120.5(4)
C(1) Sn(1) C(3) 120.6(5)
C(1) Sn(1) C(2) 117.6(5)
Cl(1) Sn(1) C(3) 90.4(2)
Cl(1) Sn(1) C(2) 93.7(4)
Cl(1) Sn(1) C(1) 97.4(4)
Se(1) Sn(1) C(3) 85.0(2)
Se(1) Sn(1) C(2) 84.3(4)
Se(1) Sn(1) C(1) 89.3(4)
Se(1) Sn(1) Cl(1) 173.21(8)
Sn(1) Se(1) P(1) 87.88(6)
Se(1) P(1) C(21) 113.1(2)
Se(1) P(1) C(11) 111.3(2)
Se(1) P(1) C(4) 109.3(3)
C(11) P(1) C(21) 108.4(3)
C(4) P(1) C(21) 105.9(4)
C(4) P(1) C(11) 108.6(3)
Sn(1) C(3) C(4) 117.6(6)
P(1) C(4) C(3) 111.1(6)
P(1) C(11) C(16) 118.9(4)
P(1) C(11) C(12) 121.0(4)
P(1) C(21) C(26) 119.6(5)
P(1) C(21) C(22) 120.3(5)

loop_
_geom_bond_atom_site_label_1
_geom_bond_atom_site_label_2
_geom_bond_distance
Sn(1) Se(1) 3.0220(10)
Sn(1) Cl(1) 2.500(3)
Sn(1) C(1) 2.130(10)
Sn(1) C(2) 2.120(10)
Sn(1) C(3) 2.145(9)
Se(1) P(1) 2.132(2)
P(1) C(4) 1.815(8)
P(1) C(11) 1.803(6)
P(1) C(21) 1.808(7)
C(3) C(4) 1.530(10)
